data_2226538
loop_
_publ_author_name
'Fun, Hoong-Kun'
'Hemamalini, Madhukar'
'Asiri, Abdullah M.'
'Khan, Salman A.'

_publ_section_title
;
 4-{(<i>E</i>)-[2-(4-Iodobutoxy)benzylidene]amino}-1,5-dimethyl-2-phenyl-1<i>H</i>-pyrazol-3(2<i>H</i>)-one
;
_journal_coeditor_code IS2554
_journal_issue 7
_journal_name_full 'Acta Crystallographica Section E'
_journal_page_first o1588
_journal_page_last o1589
_journal_paper_doi 10.1107/S1600536810020374
_journal_volume 66
_journal_year 2010
_chemical_formula_iupac 'C22 H24 I N3 O2'
_chemical_formula_moiety 'C22 H24 I N3 O2'
_chemical_formula_sum 'C22 H24 I N3 O2'
_chemical_formula_weight 489.34
_chemical_name_systematic
;
4-{(<i>E</i>)-[2-(4-Iodobutoxy)benzylidene]amino}-
1,5-dimethyl-2-phenyl-1<i>H</i>-pyrazol-3(2<i>H</i>)-one
;
_space_group_IT_number 14
_symmetry_cell_setting monoclinic
_symmetry_space_group_name_Hall '-P 2ybc'
_symmetry_space_group_name_H-M 'P 1 21/c 1'
_atom_sites_solution_hydrogens geom
_atom_sites_solution_primary direct
_atom_sites_solution_secondary difmap
_audit_creation_method SHELXL-97
_cell_angle_alpha 90.00
_cell_angle_beta 94.010(2)
_cell_angle_gamma 90.00
_cell_formula_units_Z 4
_cell_length_a 11.5235(10)
_cell_length_b 16.4156(14)
_cell_length_c 11.2828(9)
_cell_measurement_reflns_used 9944
_cell_measurement_temperature 100.00(10)
_cell_measurement_theta_max 35.43
_cell_measurement_theta_min 2.74
_cell_volume 2129.1(3)
_computing_cell_refinement 'SAINT (Bruker, 2009)'
_computing_data_collection 'APEX2 (Bruker, 2009)'
_computing_data_reduction 'SAINT (Bruker, 2009)'
_computing_molecular_graphics 'SHELXTL (Sheldrick, 2008)'
_computing_publication_material 'SHELXTL  (Sheldrick, 2008) and PLATON (Spek, 2009)'
_computing_structure_refinement 'SHELXTL (Sheldrick, 2008)'
_computing_structure_solution 'SHELXTL (Sheldrick, 2008)'
_diffrn_ambient_temperature 100.00(10)
_diffrn_measured_fraction_theta_full 0.982
_diffrn_measured_fraction_theta_max 0.982
_diffrn_measurement_device_type
;
Bruker APEXII DUO CCD area-detector diffractometer
;
_diffrn_measurement_method '\f and \w scans'
_diffrn_radiation_monochromator graphite
_diffrn_radiation_source 'fine-focus sealed tube'
_diffrn_radiation_type MoK\a
_diffrn_radiation_wavelength 0.71073
_diffrn_reflns_av_R_equivalents 0.0254
_diffrn_reflns_av_sigmaI/netI 0.0252
_diffrn_reflns_limit_h_max 18
_diffrn_reflns_limit_h_min -16
_diffrn_reflns_limit_k_max 26
_diffrn_reflns_limit_k_min -26
_diffrn_reflns_limit_l_max 18
_diffrn_reflns_limit_l_min -17
_diffrn_reflns_number 36214
_diffrn_reflns_theta_full 35.59
_diffrn_reflns_theta_max 35.59
_diffrn_reflns_theta_min 2.16
_diffrn_standards_number 0
_exptl_absorpt_coefficient_mu 1.526
_exptl_absorpt_correction_T_max 0.6625
_exptl_absorpt_correction_T_min 0.5714
_exptl_absorpt_correction_type multi-scan
_exptl_absorpt_process_details '(SADABS; Bruker, 2009)'
_exptl_crystal_colour yellow
_exptl_crystal_density_diffrn 1.527
_exptl_crystal_density_method 'not measured'
_exptl_crystal_description blcok
_exptl_crystal_F_000 984
_exptl_crystal_size_max 0.41
_exptl_crystal_size_mid 0.34
_exptl_crystal_size_min 0.29
_refine_diff_density_max 1.262
_refine_diff_density_min -1.679
_refine_ls_extinction_method none
_refine_ls_goodness_of_fit_ref 1.049
_refine_ls_hydrogen_treatment constr
_refine_ls_matrix_type full
_refine_ls_number_parameters 255
_refine_ls_number_reflns 9632
_refine_ls_number_restraints 0
_refine_ls_restrained_S_all 1.049
_refine_ls_R_factor_all 0.0529
_refine_ls_R_factor_gt 0.0420
_refine_ls_shift/su_max 0.001
_refine_ls_shift/su_mean <0.001
_refine_ls_structure_factor_coef Fsqd
_refine_ls_weighting_details 'calc w=1/[\s^2^(Fo^2^)+(0.1027P)^2^+1.5532P] where P=(Fo^2^+2Fc^2^)/3'
_refine_ls_weighting_scheme calc
_refine_ls_wR_factor_gt 0.1446
_refine_ls_wR_factor_ref 0.1585
_reflns_number_gt 7935
_reflns_number_total 9632
_reflns_threshold_expression I>2\s(I)
_cod_data_source_file is2554.cif
_cod_data_source_block I
_cod_original_sg_symbol_H-M 'P 21/c'
_cod_database_code 2226538
_cod_database_fobs_code 2226538

loop_
_symmetry_equiv_pos_as_xyz
'x, y, z'
'-x, y+1/2, -z+1/2'
'-x, -y, -z'
'x, -y-1/2, z-1/2'

loop_
_atom_site_type_symbol
_atom_site_label
_atom_site_fract_x
_atom_site_fract_y
_atom_site_fract_z
_atom_site_U_iso_or_equiv
_atom_site_adp_type
_atom_site_calc_flag
_atom_site_refinement_flags
_atom_site_occupancy
_atom_site_disorder_assembly
_atom_site_disorder_group
I I1 0.290561(14) 0.362436(10) 0.802978(17) 0.03475(7) Uani d . 1 . .
O O1 0.68399(13) 0.05872(8) 0.94462(12) 0.0192(2) Uani d . 1 . .
O O2 0.71122(14) 0.22745(9) 0.66181(13) 0.0206(2) Uani d . 1 . .
N N1 0.76696(14) -0.05557(10) 1.03829(14) 0.0182(3) Uani d . 1 . .
N N2 0.87138(14) -0.09878(10) 1.03161(15) 0.0200(3) Uani d . 1 . .
N N3 0.89080(14) 0.03071(9) 0.78003(13) 0.0163(2) Uani d . 1 . .
C C1 0.78638(19) -0.05051(15) 1.25448(18) 0.0266(4) Uani d . 1 . .
H H1A 0.8669 -0.0531 1.2531 0.032 Uiso calc R 1 . .
C C2 0.7339(2) -0.04626(17) 1.36239(19) 0.0315(5) Uani d . 1 . .
H H2A 0.7798 -0.0461 1.4336 0.038 Uiso calc R 1 . .
C C3 0.6135(2) -0.04230(14) 1.3637(2) 0.0275(4) Uani d . 1 . .
H H3A 0.5791 -0.0395 1.4357 0.033 Uiso calc R 1 . .
C C4 0.54450(18) -0.04253(12) 1.25739(19) 0.0232(3) Uani d . 1 . .
H H4A 0.4640 -0.0392 1.2586 0.028 Uiso calc R 1 . .
C C5 0.59526(17) -0.04769(11) 1.14967(18) 0.0199(3) Uani d . 1 . .
H H5A 0.5492 -0.0490 1.0786 0.024 Uiso calc R 1 . .
C C6 0.71592(17) -0.05082(11) 1.14923(16) 0.0186(3) Uani d . 1 . .
C C7 0.92082(16) -0.07340(11) 0.93152(15) 0.0172(3) Uani d . 1 . .
C C8 0.85924(15) -0.00877(10) 0.88180(15) 0.0156(3) Uani d . 1 . .
C C9 0.75980(16) 0.00540(10) 0.95158(15) 0.0161(3) Uani d . 1 . .
C C10 0.82737(16) 0.09014(10) 0.73798(15) 0.0166(3) Uani d . 1 . .
H H10A 0.7665 0.1092 0.7803 0.020 Uiso calc R 1 . .
C C11 0.85006(16) 0.12799(10) 0.62451(15) 0.0160(3) Uani d . 1 . .
C C12 0.93106(16) 0.09552(11) 0.55089(16) 0.0184(3) Uani d . 1 . .
H H12A 0.9768 0.0516 0.5775 0.022 Uiso calc R 1 . .
C C13 0.94457(18) 0.12744(12) 0.43891(17) 0.0209(3) Uani d . 1 . .
H H13A 0.9995 0.1057 0.3912 0.025 Uiso calc R 1 . .
C C14 0.87488(18) 0.19228(12) 0.39885(16) 0.0210(3) Uani d . 1 . .
H H14A 0.8814 0.2124 0.3226 0.025 Uiso calc R 1 . .
C C15 0.79573(17) 0.22751(11) 0.47051(16) 0.0195(3) Uani d . 1 . .
H H15A 0.7510 0.2717 0.4432 0.023 Uiso calc R 1 . .
C C16 0.78371(16) 0.19599(10) 0.58414(15) 0.0167(3) Uani d . 1 . .
C C17 0.64112(18) 0.29607(12) 0.62471(18) 0.0224(3) Uani d . 1 . .
H H17A 0.5886 0.2813 0.5572 0.027 Uiso calc R 1 . .
H H17B 0.6902 0.3403 0.6010 0.027 Uiso calc R 1 . .
C C18 0.57265(18) 0.32256(11) 0.72692(19) 0.0229(3) Uani d . 1 . .
H H18A 0.5220 0.3673 0.7010 0.027 Uiso calc R 1 . .
H H18B 0.6262 0.3426 0.7905 0.027 Uiso calc R 1 . .
C C19 0.49946(19) 0.25498(12) 0.7752(2) 0.0244(3) Uani d . 1 . .
H H19A 0.4505 0.2319 0.7103 0.029 Uiso calc R 1 . .
H H19B 0.5506 0.2122 0.8072 0.029 Uiso calc R 1 . .
C C20 0.4233(2) 0.28321(15) 0.8710(2) 0.0301(4) Uani d . 1 . .
H H20A 0.4709 0.3111 0.9327 0.036 Uiso calc R 1 . .
H H20B 0.3884 0.2362 0.9066 0.036 Uiso calc R 1 . .
C C21 0.8675(2) -0.18482(14) 1.0635(2) 0.0313(5) Uani d . 1 . .
H H21A 0.9438 -0.2080 1.0613 0.047 Uiso calc R 1 . .
H H21B 0.8147 -0.2129 1.0080 0.047 Uiso calc R 1 . .
H H21C 0.8414 -0.1902 1.1421 0.047 Uiso calc R 1 . .
C C22 1.02298(18) -0.11555(13) 0.88815(18) 0.0223(3) Uani d . 1 . .
H H22A 1.0828 -0.1196 0.9515 0.033 Uiso calc R 1 . .
H H22B 1.0517 -0.0852 0.8236 0.033 Uiso calc R 1 . .
H H22C 1.0008 -0.1692 0.8612 0.033 Uiso calc R 1 . .

loop_
_atom_site_aniso_label
_atom_site_aniso_U_11
_atom_site_aniso_U_22
_atom_site_aniso_U_33
_atom_site_aniso_U_12
_atom_site_aniso_U_13
_atom_site_aniso_U_23
I1 0.02522(9) 0.03191(10) 0.04766(12) 0.00818(5) 0.00638(7) 0.01372(6)
O1 0.0219(6) 0.0172(5) 0.0185(5) 0.0063(4) 0.0021(4) 0.0012(4)
O2 0.0269(7) 0.0163(5) 0.0188(5) 0.0067(5) 0.0033(5) 0.0036(4)
N1 0.0186(6) 0.0191(6) 0.0169(6) 0.0048(5) 0.0018(5) 0.0040(5)
N2 0.0181(6) 0.0195(6) 0.0224(7) 0.0051(5) 0.0023(5) 0.0069(5)
N3 0.0184(6) 0.0155(6) 0.0147(6) 0.0014(5) -0.0003(4) 0.0013(4)
C1 0.0213(8) 0.0392(11) 0.0191(8) -0.0067(7) 0.0002(6) 0.0047(7)
C2 0.0296(10) 0.0457(13) 0.0192(8) -0.0092(9) 0.0020(7) 0.0032(8)
C3 0.0321(10) 0.0283(9) 0.0232(8) -0.0054(8) 0.0091(7) -0.0004(7)
C4 0.0233(8) 0.0184(7) 0.0288(9) 0.0010(6) 0.0076(7) 0.0021(6)
C5 0.0197(7) 0.0165(7) 0.0234(8) 0.0014(5) 0.0012(6) 0.0012(6)
C6 0.0200(7) 0.0182(7) 0.0177(7) -0.0004(5) 0.0020(5) 0.0031(5)
C7 0.0181(7) 0.0169(6) 0.0162(6) 0.0029(5) -0.0003(5) 0.0028(5)
C8 0.0174(6) 0.0146(6) 0.0145(6) 0.0020(5) -0.0001(5) 0.0010(5)
C9 0.0190(7) 0.0143(6) 0.0149(6) 0.0017(5) -0.0002(5) 0.0008(5)
C10 0.0206(7) 0.0139(6) 0.0151(6) 0.0016(5) 0.0005(5) 0.0006(5)
C11 0.0187(7) 0.0137(6) 0.0153(6) -0.0002(5) -0.0008(5) 0.0002(5)
C12 0.0204(7) 0.0184(7) 0.0162(6) 0.0021(6) -0.0001(5) -0.0001(5)
C13 0.0223(8) 0.0235(8) 0.0169(7) -0.0005(6) 0.0027(6) 0.0009(6)
C14 0.0227(8) 0.0232(8) 0.0169(7) -0.0017(6) 0.0007(6) 0.0042(6)
C15 0.0209(7) 0.0187(7) 0.0186(7) -0.0012(6) -0.0009(6) 0.0050(5)
C16 0.0199(7) 0.0138(6) 0.0162(6) -0.0010(5) -0.0001(5) 0.0006(5)
C17 0.0257(8) 0.0170(7) 0.0245(8) 0.0053(6) 0.0026(6) 0.0055(6)
C18 0.0246(8) 0.0137(6) 0.0304(9) 0.0020(6) 0.0024(7) 0.0009(6)
C19 0.0252(8) 0.0172(7) 0.0310(9) 0.0018(6) 0.0025(7) 0.0036(6)
C20 0.0298(10) 0.0298(10) 0.0314(10) 0.0106(8) 0.0063(8) 0.0122(8)
C21 0.0305(10) 0.0227(9) 0.0418(12) 0.0084(8) 0.0110(9) 0.0154(8)
C22 0.0210(8) 0.0219(7) 0.0243(8) 0.0062(6) 0.0031(6) 0.0024(6)

loop_
_atom_type_symbol
_atom_type_description
_atom_type_scat_dispersion_real
_atom_type_scat_dispersion_imag
_atom_type_scat_source
C C 0.0033 0.0016 'International Tables Vol C Tables 4.2.6.8 and 6.1.1.4'
H H 0.0000 0.0000 'International Tables Vol C Tables 4.2.6.8 and 6.1.1.4'
N N 0.0061 0.0033 'International Tables Vol C Tables 4.2.6.8 and 6.1.1.4'
O O 0.0106 0.0060 'International Tables Vol C Tables 4.2.6.8 and 6.1.1.4'
I I -0.4742 1.8119 'International Tables Vol C Tables 4.2.6.8 and 6.1.1.4'

loop_
_geom_angle_atom_site_label_1
_geom_angle_atom_site_label_2
_geom_angle_atom_site_label_3
_geom_angle_site_symmetry_1
_geom_angle_site_symmetry_3
_geom_angle
_geom_angle_publ_flag
C16 O2 C17 . . 118.14(15) ?
C9 N1 N2 . . 109.46(14) ?
C9 N1 C6 . . 124.67(15) ?
N2 N1 C6 . . 118.95(15) ?
C7 N2 N1 . . 107.41(14) ?
C7 N2 C21 . . 121.40(17) ?
N1 N2 C21 . . 115.78(16) ?
C10 N3 C8 . . 118.86(15) ?
C6 C1 C2 . . 118.8(2) ?
C6 C1 H1A . . 120.6 ?
C2 C1 H1A . . 120.6 ?
C3 C2 C1 . . 120.3(2) ?
C3 C2 H2A . . 119.9 ?
C1 C2 H2A . . 119.9 ?
C2 C3 C4 . . 120.08(19) ?
C2 C3 H3A . . 120.0 ?
C4 C3 H3A . . 120.0 ?
C5 C4 C3 . . 120.3(2) ?
C5 C4 H4A . . 119.9 ?
C3 C4 H4A . . 119.9 ?
C4 C5 C6 . . 119.19(18) ?
C4 C5 H5A . . 120.4 ?
C6 C5 H5A . . 120.4 ?
C1 C6 C5 . . 121.36(18) ?
C1 C6 N1 . . 119.94(18) ?
C5 C6 N1 . . 118.69(17) ?
N2 C7 C8 . . 109.87(15) ?
N2 C7 C22 . . 121.27(16) ?
C8 C7 C22 . . 128.82(16) ?
C7 C8 N3 . . 122.69(16) ?
C7 C8 C9 . . 107.86(15) ?
N3 C8 C9 . . 129.42(15) ?
O1 C9 N1 . . 123.96(16) ?
O1 C9 C8 . . 131.28(16) ?
N1 C9 C8 . . 104.73(14) ?
N3 C10 C11 . . 120.79(16) ?
N3 C10 H10A . . 119.6 ?
C11 C10 H10A . . 119.6 ?
C12 C11 C16 . . 118.64(16) ?
C12 C11 C10 . . 121.71(16) ?
C16 C11 C10 . . 119.52(16) ?
C13 C12 C11 . . 121.30(17) ?
C13 C12 H12A . . 119.3 ?
C11 C12 H12A . . 119.3 ?
C12 C13 C14 . . 119.12(18) ?
C12 C13 H13A . . 120.4 ?
C14 C13 H13A . . 120.4 ?
C15 C14 C13 . . 121.23(17) ?
C15 C14 H14A . . 119.4 ?
C13 C14 H14A . . 119.4 ?
C14 C15 C16 . . 119.45(17) ?
C14 C15 H15A . . 120.3 ?
C16 C15 H15A . . 120.3 ?
O2 C16 C15 . . 123.87(16) ?
O2 C16 C11 . . 115.96(15) ?
C15 C16 C11 . . 120.17(17) ?
O2 C17 C18 . . 108.56(15) ?
O2 C17 H17A . . 110.0 ?
C18 C17 H17A . . 110.0 ?
O2 C17 H17B . . 110.0 ?
C18 C17 H17B . . 110.0 ?
H17A C17 H17B . . 108.4 ?
C17 C18 C19 . . 113.44(16) ?
C17 C18 H18A . . 108.9 ?
C19 C18 H18A . . 108.9 ?
C17 C18 H18B . . 108.9 ?
C19 C18 H18B . . 108.9 ?
H18A C18 H18B . . 107.7 ?
C20 C19 C18 . . 113.41(18) ?
C20 C19 H19A . . 108.9 ?
C18 C19 H19A . . 108.9 ?
C20 C19 H19B . . 108.9 ?
C18 C19 H19B . . 108.9 ?
H19A C19 H19B . . 107.7 ?
C19 C20 I1 . . 111.76(15) ?
C19 C20 H20A . . 109.3 ?
I1 C20 H20A . . 109.3 ?
C19 C20 H20B . . 109.3 ?
I1 C20 H20B . . 109.3 ?
H20A C20 H20B . . 107.9 ?
N2 C21 H21A . . 109.5 ?
N2 C21 H21B . . 109.5 ?
H21A C21 H21B . . 109.5 ?
N2 C21 H21C . . 109.5 ?
H21A C21 H21C . . 109.5 ?
H21B C21 H21C . . 109.5 ?
C7 C22 H22A . . 109.5 ?
C7 C22 H22B . . 109.5 ?
H22A C22 H22B . . 109.5 ?
C7 C22 H22C . . 109.5 ?
H22A C22 H22C . . 109.5 ?
H22B C22 H22C . . 109.5 ?

loop_
_geom_bond_atom_site_label_1
_geom_bond_atom_site_label_2
_geom_bond_site_symmetry_2
_geom_bond_distance
_geom_bond_publ_flag
I1 C20 . 2.111(2) ?
O1 C9 . 1.235(2) ?
O2 C16 . 1.355(2) ?
O2 C17 . 1.432(2) ?
N1 C9 . 1.398(2) ?
N1 N2 . 1.403(2) ?
N1 C6 . 1.422(2) ?
N2 C7 . 1.365(2) ?
N2 C21 . 1.459(3) ?
N3 C10 . 1.289(2) ?
N3 C8 . 1.389(2) ?
C1 C6 . 1.391(3) ?
C1 C2 . 1.398(3) ?
C1 H1A . 0.9300 ?
C2 C3 . 1.390(3) ?
C2 H2A . 0.9300 ?
C3 C4 . 1.392(3) ?
C3 H3A . 0.9300 ?
C4 C5 . 1.388(3) ?
C4 H4A . 0.9300 ?
C5 C6 . 1.392(3) ?
C5 H5A . 0.9300 ?
C7 C8 . 1.374(2) ?
C7 C22 . 1.478(3) ?
C8 C9 . 1.454(2) ?
C10 C11 . 1.463(2) ?
C10 H10A . 0.9300 ?
C11 C12 . 1.398(3) ?
C11 C16 . 1.410(2) ?
C12 C13 . 1.387(3) ?
C12 H12A . 0.9300 ?
C13 C14 . 1.390(3) ?
C13 H13A . 0.9300 ?
C14 C15 . 1.387(3) ?
C14 H14A . 0.9300 ?
C15 C16 . 1.398(2) ?
C15 H15A . 0.9300 ?
C17 C18 . 1.506(3) ?
C17 H17A . 0.9700 ?
C17 H17B . 0.9700 ?
C18 C19 . 1.518(3) ?
C18 H18A . 0.9700 ?
C18 H18B . 0.9700 ?
C19 C20 . 1.512(3) ?
C19 H19A . 0.9700 ?
C19 H19B . 0.9700 ?
C20 H20A . 0.9700 ?
C20 H20B . 0.9700 ?
C21 H21A . 0.9600 ?
C21 H21B . 0.9600 ?
C21 H21C . 0.9600 ?
C22 H22A . 0.9600 ?
C22 H22B . 0.9600 ?
C22 H22C . 0.9600 ?

loop_
_geom_hbond_atom_site_label_D
_geom_hbond_atom_site_label_H
_geom_hbond_atom_site_label_A
_geom_hbond_site_symmetry_A
_geom_hbond_distance_DH
_geom_hbond_distance_HA
_geom_hbond_distance_DA
_geom_hbond_angle_DHA
_geom_hbond_publ_flag
C10 H10A O1 . 0.93 2.30 2.995(2) 132 yes
C17 H17B O1 4_565 0.97 2.42 3.193(2) 137 yes

loop_
_geom_torsion_atom_site_label_1
_geom_torsion_atom_site_label_2
_geom_torsion_atom_site_label_3
_geom_torsion_atom_site_label_4
_geom_torsion_site_symmetry_1
_geom_torsion_site_symmetry_2
_geom_torsion_site_symmetry_3
_geom_torsion_site_symmetry_4
_geom_torsion
_geom_torsion_publ_flag
C9 N1 N2 C7 . . . . -8.6(2) ?
C6 N1 N2 C7 . . . . -160.89(17) ?
C9 N1 N2 C21 . . . . -147.91(19) ?
C6 N1 N2 C21 . . . . 59.8(2) ?
C6 C1 C2 C3 . . . . -0.1(4) ?
C1 C2 C3 C4 . . . . 0.0(4) ?
C2 C3 C4 C5 . . . . 0.8(3) ?
C3 C4 C5 C6 . . . . -1.4(3) ?
C2 C1 C6 C5 . . . . -0.5(3) ?
C2 C1 C6 N1 . . . . -179.6(2) ?
C4 C5 C6 C1 . . . . 1.3(3) ?
C4 C5 C6 N1 . . . . -179.60(17) ?
C9 N1 C6 C1 . . . . -116.1(2) ?
N2 N1 C6 C1 . . . . 31.7(3) ?
C9 N1 C6 C5 . . . . 64.8(3) ?
N2 N1 C6 C5 . . . . -147.45(18) ?
N1 N2 C7 C8 . . . . 7.2(2) ?
C21 N2 C7 C8 . . . . 143.72(19) ?
N1 N2 C7 C22 . . . . -170.71(17) ?
C21 N2 C7 C22 . . . . -34.2(3) ?
N2 C7 C8 N3 . . . . 178.79(16) ?
C22 C7 C8 N3 . . . . -3.5(3) ?
N2 C7 C8 C9 . . . . -3.2(2) ?
C22 C7 C8 C9 . . . . 174.55(19) ?
C10 N3 C8 C7 . . . . 178.99(17) ?
C10 N3 C8 C9 . . . . 1.4(3) ?
N2 N1 C9 O1 . . . . -171.71(17) ?
C6 N1 C9 O1 . . . . -21.4(3) ?
N2 N1 C9 C8 . . . . 6.5(2) ?
C6 N1 C9 C8 . . . . 156.82(17) ?
C7 C8 C9 O1 . . . . 175.93(19) ?
N3 C8 C9 O1 . . . . -6.2(3) ?
C7 C8 C9 N1 . . . . -2.11(19) ?
N3 C8 C9 N1 . . . . 175.74(17) ?
C8 N3 C10 C11 . . . . -173.62(16) ?
N3 C10 C11 C12 . . . . 7.8(3) ?
N3 C10 C11 C16 . . . . -176.25(17) ?
C16 C11 C12 C13 . . . . -1.8(3) ?
C10 C11 C12 C13 . . . . 174.17(18) ?
C11 C12 C13 C14 . . . . -0.9(3) ?
C12 C13 C14 C15 . . . . 2.6(3) ?
C13 C14 C15 C16 . . . . -1.6(3) ?
C17 O2 C16 C15 . . . . 1.2(3) ?
C17 O2 C16 C11 . . . . -179.42(17) ?
C14 C15 C16 O2 . . . . 178.16(18) ?
C14 C15 C16 C11 . . . . -1.2(3) ?
C12 C11 C16 O2 . . . . -176.58(16) ?
C10 C11 C16 O2 . . . . 7.4(2) ?
C12 C11 C16 C15 . . . . 2.8(3) ?
C10 C11 C16 C15 . . . . -173.23(17) ?
C16 O2 C17 C18 . . . . -177.32(16) ?
O2 C17 C18 C19 . . . . -55.7(2) ?
C17 C18 C19 C20 . . . . -175.30(18) ?
C18 C19 C20 I1 . . . . 67.8(2) ?

loop_
_cod_related_entry_id
_cod_related_entry_database
_cod_related_entry_code
1 ChemSpider 24745203
